data_7213540
loop_
_publ_author_name
'Habata, Yoichi'
'Fukuda, Yoji'
'Akabori, Sadatoshi'
'Bradshaw, Jerald S.'

_publ_section_title
;
 Alkali metal ion selectivities of podands that form pseudo-cyclic
 structures by intramolecular hydrogen bonding
;
_journal_issue 7
_journal_name_full 'Journal of the Chemical Society, Perkin Transactions 1'
_journal_page_first 865
_journal_paper_doi 10.1039/b201525k
_journal_year 2002
_chemical_formula_moiety 'C21 H17 N O6 '
_chemical_formula_sum 'C21 H17 N O6'
_chemical_formula_weight 379.37
_space_group_IT_number 2
_symmetry_cell_setting triclinic
_symmetry_Int_Tables_number 2
_symmetry_space_group_name_Hall '-P 1'
_symmetry_space_group_name_H-M 'P -1'
_audit_creation_date 'Thu Oct 25 18:51:24 2001'
_audit_creation_method 'by teXsan'
_cell_angle_alpha 102.1(1)
_cell_angle_beta 111.99(9)
_cell_angle_gamma 78.40(9)
_cell_formula_units_Z 2
_cell_length_a 8.254(9)
_cell_length_b 14.99(1)
_cell_length_c 8.05(1)
_cell_measurement_reflns_used 25
_cell_measurement_temperature 296.2
_cell_measurement_theta_max 12.4
_cell_measurement_theta_min 11.3
_cell_volume 894.7(17)
_computing_cell_refinement 'MSC/AFC Diffractometer Control'
_computing_data_collection 'MSC/AFC Diffractometer Control'
_computing_data_reduction 'teXsan Ver. 1.11'
_computing_publication_material 'teXsan Ver. 1.11'
_computing_structure_refinement 'teXsan Ver. 1.10'
_computing_structure_solution SIR92
_diffrn_measured_fraction_theta_full 1.0022
_diffrn_measured_fraction_theta_max 1.0022
_diffrn_measurement_device_type 'Rigaku AFC5S'
_diffrn_measurement_method \w-2\q
_diffrn_radiation_type 'Mo K\a'
_diffrn_radiation_wavelength 0.7107
_diffrn_reflns_av_R_equivalents 0.030
_diffrn_reflns_limit_h_max 9
_diffrn_reflns_limit_h_min 0
_diffrn_reflns_limit_k_max 17
_diffrn_reflns_limit_k_min -17
_diffrn_reflns_limit_l_max 8
_diffrn_reflns_limit_l_min -9
_diffrn_reflns_number 3384
_diffrn_reflns_theta_full 25.00
_diffrn_reflns_theta_max 25.00
_diffrn_standards_decay_% 2.18
_diffrn_standards_interval_count 150
_diffrn_standards_number 3
_exptl_absorpt_coefficient_mu 0.104
_exptl_absorpt_correction_T_max 0.998
_exptl_absorpt_correction_T_min 0.966
_exptl_absorpt_correction_type psi-scan
_exptl_absorpt_process_details '(North, Phillips & Mathews, 1968)'
_exptl_crystal_colour colorless
_exptl_crystal_density_diffrn 1.408
_exptl_crystal_density_method 'not measured'
_exptl_crystal_description prismatic
_exptl_crystal_F_000 369.00
_exptl_crystal_size_max 0.500
_exptl_crystal_size_mid 0.500
_exptl_crystal_size_min 0.250
_refine_diff_density_max 0.45
_refine_diff_density_min -0.41
_refine_ls_extinction_method none
_refine_ls_goodness_of_fit_ref 1.268
_refine_ls_hydrogen_treatment noref
_refine_ls_number_parameters 253
_refine_ls_number_reflns 3147
_refine_ls_R_factor_gt 0.0540
_refine_ls_shift/su_max 0.0002
_refine_ls_structure_factor_coef Fsqd
_refine_ls_weighting_details 'w = 1/[\s^2^(Fo^2^) + (0.05000(Max(Fo^2^,0) + 2Fc^2^)/3)^2^]'
_refine_ls_weighting_scheme calc
_refine_ls_wR_factor_ref 0.1518
_reflns_number_gt 1642
_reflns_number_total 3147
_reflns_threshold_expression F^2^>2.0\s(F^2^)
_cod_data_source_file b201525ksup1.cif
_cod_data_source_block haba107_saly
_cod_depositor_comments
;
The following automatic conversions were performed:
data name '_geom_hbond_site_distance_dh' replaced with
'_geom_hbond_distance_DH' as specified in the replacement file
'/home/antanas/src/cod-tools/trunk/data/replacement-values/replacement_tags.lst'.

data
name '_geom_hbond_site_distance_ha' replaced with
'_geom_hbond_distance_HA' as specified in the replacement file
'/home/antanas/src/cod-tools/trunk/data/replacement-values/replacement_tags.lst'.

data
name '_geom_hbond_site_distance_da' replaced with
'_geom_hbond_distance_DA' as specified in the replacement file
'/home/antanas/src/cod-tools/trunk/data/replacement-values/replacement_tags.lst'.

Automatic conversion script
Id: cif_correct_tags 5005 2017-03-03 11:38:54Z antanas 
;
_cod_original_cell_volume 894(2)
_cod_original_sg_symbol_H-M 'P -1         '
_cod_original_formula_sum 'C21 H17 N O6 '
_cod_database_code 7213540

loop_
_symmetry_equiv_pos_as_xyz
x,y,z
-x,-y,-z

loop_
_atom_site_label
_atom_site_type_symbol
_atom_site_fract_x
_atom_site_fract_y
_atom_site_fract_z
_atom_site_U_iso_or_equiv
_atom_site_adp_type
_atom_site_occupancy
_atom_site_calc_flag
O(1) O 0.5752(3) 0.3146(1) 0.6177(3) 0.0506(6) Uani 1.00 d
O(2) O 0.4367(3) 0.3169(2) 0.3237(3) 0.0758(8) Uani 1.00 d
O(3) O 0.2236(3) 0.4661(2) 0.2178(3) 0.0778(9) Uani 1.00 d
O(4) O 1.2684(3) -0.0267(1) 0.9921(3) 0.0554(7) Uani 1.00 d
O(5) O 1.2895(3) -0.1726(1) 0.8585(3) 0.0686(7) Uani 1.00 d
O(6) O 1.5471(3) -0.2918(1) 1.0332(3) 0.0690(7) Uani 1.00 d
N(1) N 0.9009(3) 0.1188(2) 0.7298(3) 0.0442(7) Uani 1.00 d
C(1) C 0.8278(4) 0.2070(2) 0.7378(4) 0.0430(9) Uani 1.00 d
C(2) C 0.8977(4) 0.2733(2) 0.8844(4) 0.0513(9) Uani 1.00 d
C(3) C 1.0481(4) 0.2469(2) 1.0219(4) 0.0560(10) Uani 1.00 d
C(4) C 1.1252(4) 0.1562(2) 1.0150(4) 0.0520(9) Uani 1.00 d
C(5) C 1.0467(4) 0.0942(2) 0.8649(4) 0.0442(9) Uani 1.00 d
C(6) C 0.6731(4) 0.2275(2) 0.5741(4) 0.0534(9) Uani 1.00 d
C(7) C 0.4571(4) 0.3528(2) 0.4785(4) 0.0481(9) Uani 1.00 d
C(8) C 0.3530(4) 0.4389(2) 0.5278(4) 0.0480(9) Uani 1.00 d
C(9) C 0.2402(4) 0.4900(2) 0.3951(5) 0.058(1) Uani 1.00 d
C(10) C 0.1386(4) 0.5707(2) 0.4409(6) 0.072(1) Uani 1.00 d
C(11) C 0.1522(5) 0.5987(2) 0.6178(7) 0.083(1) Uani 1.00 d
C(12) C 0.2630(5) 0.5494(3) 0.7522(5) 0.077(1) Uani 1.00 d
C(13) C 0.3637(4) 0.4688(2) 0.7083(4) 0.061(1) Uani 1.00 d
C(14) C 1.1139(4) -0.0059(2) 0.8387(4) 0.0510(9) Uani 1.00 d
C(15) C 1.3457(4) -0.1141(2) 0.9872(4) 0.0460(9) Uani 1.00 d
C(16) C 1.4996(4) -0.1303(2) 1.1473(4) 0.0445(9) Uani 1.00 d
C(17) C 1.5935(4) -0.2192(2) 1.1646(4) 0.0487(9) Uani 1.00 d
C(18) C 1.7386(4) -0.2354(2) 1.3163(4) 0.0541(10) Uani 1.00 d
C(19) C 1.7936(4) -0.1634(2) 1.4550(4) 0.061(1) Uani 1.00 d
C(20) C 1.7035(4) -0.0752(2) 1.4406(4) 0.063(1) Uani 1.00 d
C(21) C 1.5600(4) -0.0591(2) 1.2917(4) 0.0553(10) Uani 1.00 d
H(1) H 0.3199 0.4003 0.2049 0.0871 Uiso 1.00 calc
H(2) H 1.4410 -0.2698 0.9214 0.0871 Uiso 1.00 calc
H(3) H 0.8402 0.3464 0.8728 0.0871 Uiso 1.00 calc
H(4) H 1.0835 0.2913 1.1309 0.0871 Uiso 1.00 calc
H(5) H 1.2440 0.1380 1.1150 0.0871 Uiso 1.00 calc
H(6) H 1.1267 -0.0243 0.7170 0.0871 Uiso 1.00 calc
H(7) H 1.0261 -0.0517 0.8337 0.0871 Uiso 1.00 calc
H(8) H 1.7999 -0.3051 1.3384 0.0871 Uiso 1.00 calc
H(9) H 1.8896 -0.1928 1.5588 0.0871 Uiso 1.00 calc
H(10) H 1.7450 -0.0238 1.5445 0.0871 Uiso 1.00 calc
H(11) H 1.4836 0.0104 1.2539 0.0871 Uiso 1.00 calc
H(12) H 0.6012 0.1734 0.5337 0.0871 Uiso 1.00 calc
H(13) H 0.6900 0.2256 0.4339 0.0871 Uiso 1.00 calc
H(14) H 0.0525 0.6049 0.3312 0.0871 Uiso 1.00 calc
H(15) H 0.0791 0.6618 0.6360 0.0871 Uiso 1.00 calc
H(16) H 0.2686 0.5588 0.9026 0.0871 Uiso 1.00 calc
H(17) H 0.4476 0.4366 0.8056 0.0871 Uiso 1.00 calc

loop_
_atom_site_aniso_label
_atom_site_aniso_U_11
_atom_site_aniso_U_22
_atom_site_aniso_U_33
_atom_site_aniso_U_12
_atom_site_aniso_U_13
_atom_site_aniso_U_23
O(1) 0.046(1) 0.048(1) 0.049(1) 0.0089(10) 0.013(1) 0.0097(10)
O(2) 0.072(2) 0.085(2) 0.047(1) 0.021(1) 0.011(1) 0.006(1)
O(3) 0.065(2) 0.088(2) 0.074(2) 0.009(1) 0.015(1) 0.030(1)
O(4) 0.049(1) 0.043(1) 0.061(1) 0.005(1) 0.007(1) 0.012(1)
O(5) 0.076(2) 0.055(1) 0.052(1) 0.009(1) 0.010(1) -0.001(1)
O(6) 0.086(2) 0.051(1) 0.052(1) 0.011(1) 0.016(1) 0.002(1)
N(1) 0.039(1) 0.041(1) 0.052(1) -0.001(1) 0.015(1) 0.010(1)
C(1) 0.041(2) 0.044(2) 0.045(2) -0.001(1) 0.017(1) 0.007(1)
C(2) 0.050(2) 0.046(2) 0.053(2) 0.001(1) 0.017(2) 0.005(1)
C(3) 0.055(2) 0.050(2) 0.054(2) -0.005(2) 0.013(2) -0.002(2)
C(4) 0.042(2) 0.057(2) 0.052(2) -0.004(2) 0.012(1) 0.009(2)
C(5) 0.038(2) 0.046(2) 0.052(2) -0.001(1) 0.017(1) 0.014(1)
C(6) 0.052(2) 0.042(2) 0.053(2) 0.010(1) 0.014(2) 0.000(1)
C(7) 0.041(2) 0.048(2) 0.054(2) -0.003(1) 0.013(2) 0.013(2)
C(8) 0.033(2) 0.043(2) 0.066(2) -0.002(1) 0.013(2) 0.012(2)
C(9) 0.043(2) 0.053(2) 0.082(3) -0.005(2) 0.019(2) 0.022(2)
C(10) 0.053(2) 0.059(2) 0.109(3) 0.011(2) 0.028(2) 0.037(2)
C(11) 0.076(3) 0.047(2) 0.134(4) 0.009(2) 0.052(3) 0.017(2)
C(12) 0.074(3) 0.060(2) 0.094(3) 0.006(2) 0.035(2) 0.003(2)
C(13) 0.050(2) 0.058(2) 0.069(2) 0.000(2) 0.019(2) 0.006(2)
C(14) 0.046(2) 0.047(2) 0.051(2) 0.002(1) 0.006(2) 0.013(1)
C(15) 0.046(2) 0.046(2) 0.048(2) 0.002(1) 0.021(2) 0.010(2)
C(16) 0.041(2) 0.049(2) 0.046(2) 0.000(1) 0.019(1) 0.011(1)
C(17) 0.052(2) 0.046(2) 0.050(2) 0.002(1) 0.023(2) 0.008(1)
C(18) 0.047(2) 0.057(2) 0.055(2) 0.009(2) 0.016(2) 0.017(2)
C(19) 0.049(2) 0.068(2) 0.059(2) 0.002(2) 0.010(2) 0.017(2)
C(20) 0.050(2) 0.062(2) 0.064(2) -0.009(2) 0.008(2) 0.000(2)
C(21) 0.047(2) 0.051(2) 0.063(2) -0.003(2) 0.016(2) 0.006(2)

loop_
_atom_type_symbol
_atom_type_description
_atom_type_scat_dispersion_real
_atom_type_scat_dispersion_imag
_atom_type_scat_source
C C 0.003 0.002
;International Tables for Crystallography
(1992, Vol. C, Tables 4.2.6.8 and 6.1.1.1)
;
H H 0.000 0.000
;International Tables for Crystallography
(1992, Vol. C, Table 6.1.1.2)
;
N N 0.006 0.003
;International Tables for Crystallography
(1992, Vol. C, Tables 4.2.6.8 and 6.1.1.1)
;
O O 0.011 0.006
;International Tables for Crystallography
(1992, Vol. C, Tables 4.2.6.8 and 6.1.1.1)
;

loop_
_geom_angle_atom_site_label_1
_geom_angle_atom_site_label_2
_geom_angle_atom_site_label_3
_geom_angle
_geom_angle_site_symmetry_3
_geom_angle_publ_flag
C(6) O(1) C(7) 116.3(2) 0_555 yes
C(9) O(3) H(1) 107.9 0_555 no
C(14) O(4) C(15) 116.6(2) 0_555 yes
C(17) O(6) H(2) 110.0 0_555 no
C(1) N(1) C(5) 118.8(2) 0_555 yes
N(1) C(1) C(2) 121.9(3) 0_555 yes
N(1) C(1) C(6) 114.0(2) 0_555 yes
C(2) C(1) C(6) 124.0(3) 0_555 yes
C(1) C(2) C(3) 118.5(3) 0_555 yes
C(1) C(2) H(3) 117.5 0_555 no
C(3) C(2) H(3) 123.3 0_555 no
C(2) C(3) C(4) 120.1(3) 0_555 yes
C(2) C(3) H(4) 117.0 0_555 no
C(4) C(3) H(4) 121.9 0_555 no
C(3) C(4) C(5) 117.9(3) 0_555 yes
C(3) C(4) H(5) 119.4 0_555 no
C(5) C(4) H(5) 122.5 0_555 no
N(1) C(5) C(4) 122.7(3) 0_555 yes
N(1) C(5) C(14) 113.2(2) 0_555 yes
C(4) C(5) C(14) 124.1(3) 0_555 yes
O(1) C(6) C(1) 108.9(2) 0_555 yes
O(1) C(6) H(12) 113.5 0_555 no
O(1) C(6) H(13) 109.0 0_555 no
C(1) C(6) H(12) 107.4 0_555 no
C(1) C(6) H(13) 121.2 0_555 no
H(12) C(6) H(13) 96.6 0_555 no
O(1) C(7) O(2) 121.4(3) 0_555 yes
O(1) C(7) C(8) 114.9(3) 0_555 yes
O(2) C(7) C(8) 123.7(3) 0_555 yes
C(7) C(8) C(9) 119.9(3) 0_555 yes
C(7) C(8) C(13) 120.6(3) 0_555 yes
C(9) C(8) C(13) 119.5(3) 0_555 yes
O(3) C(9) C(8) 123.0(3) 0_555 yes
O(3) C(9) C(10) 116.9(3) 0_555 yes
C(8) C(9) C(10) 120.1(3) 0_555 yes
C(9) C(10) C(11) 119.3(3) 0_555 yes
C(9) C(10) H(14) 115.6 0_555 no
C(11) C(10) H(14) 125.0 0_555 no
C(10) C(11) C(12) 121.8(3) 0_555 yes
C(10) C(11) H(15) 112.0 0_555 no
C(12) C(11) H(15) 125.9 0_555 no
C(11) C(12) C(13) 119.4(4) 0_555 yes
C(11) C(12) H(16) 128.0 0_555 no
C(13) C(12) H(16) 111.7 0_555 no
C(8) C(13) C(12) 119.9(3) 0_555 yes
C(8) C(13) H(17) 121.3 0_555 no
C(12) C(13) H(17) 118.6 0_555 no
O(4) C(14) C(5) 109.5(2) 0_555 yes
O(4) C(14) H(6) 116.4 0_555 no
O(4) C(14) H(7) 103.4 0_555 no
C(5) C(14) H(6) 109.9 0_555 no
C(5) C(14) H(7) 115.3 0_555 no
H(6) C(14) H(7) 102.3 0_555 no
O(4) C(15) O(5) 121.6(3) 0_555 yes
O(4) C(15) C(16) 113.5(3) 0_555 yes
O(5) C(15) C(16) 124.9(3) 0_555 yes
C(15) C(16) C(17) 120.5(3) 0_555 yes
C(15) C(16) C(21) 122.3(3) 0_555 yes
C(17) C(16) C(21) 117.2(3) 0_555 yes
O(6) C(17) C(16) 121.8(3) 0_555 yes
O(6) C(17) C(18) 117.3(3) 0_555 yes
C(16) C(17) C(18) 120.9(3) 0_555 yes
C(17) C(18) C(19) 119.9(3) 0_555 yes
C(17) C(18) H(8) 120.9 0_555 no
C(19) C(18) H(8) 118.6 0_555 no
C(18) C(19) C(20) 120.2(3) 0_555 yes
C(18) C(19) H(9) 105.9 0_555 no
C(20) C(19) H(9) 133.3 0_555 no
C(19) C(20) C(21) 120.0(3) 0_555 yes
C(19) C(20) H(10) 118.8 0_555 no
C(21) C(20) H(10) 121.2 0_555 no
C(16) C(21) C(20) 121.7(3) 0_555 yes
C(16) C(21) H(11) 110.2 0_555 no
C(20) C(21) H(11) 127.6 0_555 no

loop_
_geom_bond_atom_site_label_1
_geom_bond_atom_site_label_2
_geom_bond_distance
_geom_bond_publ_flag
O(1) C(6) 1.441(3) yes
O(1) C(7) 1.327(3) yes
O(2) C(7) 1.212(3) yes
O(3) C(9) 1.357(4) yes
O(3) H(1) 1.149 no
O(4) C(14) 1.439(3) yes
O(4) C(15) 1.336(3) yes
O(5) C(15) 1.216(3) yes
O(6) C(17) 1.354(3) yes
O(6) H(2) 1.051 no
N(1) C(1) 1.338(3) yes
N(1) C(5) 1.334(3) yes
C(1) C(2) 1.393(4) yes
C(1) C(6) 1.488(4) yes
C(2) C(3) 1.371(4) yes
C(2) H(3) 1.112 no
C(3) C(4) 1.380(4) yes
C(3) H(4) 0.969 no
C(4) C(5) 1.389(4) yes
C(4) H(5) 1.038 no
C(5) C(14) 1.491(4) yes
C(6) H(12) 1.026 no
C(6) H(13) 1.182 no
C(7) C(8) 1.469(4) yes
C(8) C(9) 1.381(4) yes
C(8) C(13) 1.401(4) yes
C(9) C(10) 1.393(4) yes
C(10) C(11) 1.365(5) yes
C(10) H(14) 1.058 no
C(11) C(12) 1.370(5) yes
C(11) H(15) 1.029 no
C(12) C(13) 1.383(4) yes
C(12) H(16) 1.174 no
C(13) H(17) 0.971 no
C(14) H(6) 1.000 no
C(14) H(7) 1.080 no
C(15) C(16) 1.454(4) yes
C(16) C(17) 1.407(4) yes
C(16) C(21) 1.413(4) yes
C(17) C(18) 1.378(4) yes
C(18) C(19) 1.389(4) yes
C(18) H(8) 1.085 no
C(19) C(20) 1.385(4) yes
C(19) H(9) 1.019 no
C(20) C(21) 1.357(4) yes
C(20) H(10) 1.014 no
C(21) H(11) 1.141 no

loop_
_geom_contact_atom_site_label_1
_geom_contact_atom_site_label_2
_geom_contact_distance
_geom_contact_site_symmetry_2
O(1) C(17) 3.276(4) 2_757
O(1) C(18) 3.306(5) 2_757
O(1) C(10) 3.401(5) 2_666
O(1) O(6) 3.420(3) 2_757
O(1) C(9) 3.600(4) 2_666
O(2) O(6) 2.868(3) 2_756
O(2) O(5) 3.336(4) 2_756
O(2) C(3) 3.426(5) 1_454
O(3) C(13) 3.533(5) 2_666
O(4) C(5) 3.592(4) 2_757
O(5) C(6) 3.522(4) 2_756
O(6) C(12) 3.506(5) 1_645
O(6) C(13) 3.507(4) 2_757
N(1) C(20) 3.570(4) 1_454
N(1) C(19) 3.595(5) 2_857
N(1) C(15) 3.597(4) 2_757
C(4) C(17) 3.513(5) 2_857
C(7) C(9) 3.506(5) 2_666
C(7) C(10) 3.532(6) 2_666
C(7) C(18) 3.578(4) 2_757
C(8) C(8) 3.521(6) 2_666
C(8) C(9) 3.521(5) 2_666
C(14) C(21) 3.591(5) 2_857

loop_
_geom_hbond_atom_site_label_D
_geom_hbond_atom_site_label_H
_geom_hbond_atom_site_label_A
_geom_hbond_distance_DH
_geom_hbond_distance_HA
_geom_hbond_distance_DA
_geom_hbond_angle_DHA
_geom_hbond_publ_flag
O(3) H(1) O(2) 1.149 1.653 2.630(4) 139.002 no
O(6) H(2) O(5) 1.051 1.746 2.643(4) 140.496 no

loop_
_geom_torsion_atom_site_label_1
_geom_torsion_atom_site_label_2
_geom_torsion_atom_site_label_3
_geom_torsion_atom_site_label_4
_geom_torsion
_geom_torsion_site_symmetry_1
_geom_torsion_site_symmetry_2
_geom_torsion_site_symmetry_3
_geom_torsion_site_symmetry_4
_geom_torsion_publ_flag
O(1) C(6) C(1) N(1) 163.0(2) 0_555 27_1 5_555 55_5 yes
O(1) C(6) C(1) C(2) -19.8(4) 0_555 27_1 5_555 55_5 yes
O(1) C(7) C(8) C(9) 172.8(3) 0_555 27_1 5_555 55_5 yes
O(1) C(7) C(8) C(13) -8.7(4) 0_555 27_1 5_555 55_5 yes
O(2) C(7) O(1) C(6) -1.7(4) 0_555 27_1 5_555 55_5 yes
O(2) C(7) C(8) C(9) -8.7(5) 0_555 27_1 5_555 55_5 yes
O(2) C(7) C(8) C(13) 169.7(3) 0_555 27_1 5_555 55_5 yes
O(3) C(9) C(8) C(7) -2.2(5) 0_555 27_1 5_555 55_5 yes
O(3) C(9) C(8) C(13) 179.3(3) 0_555 27_1 5_555 55_5 yes
O(3) C(9) C(10) C(11) -179.0(3) 0_555 27_1 5_555 55_5 yes
O(4) C(14) C(5) N(1) -178.6(2) 0_555 27_1 5_555 55_5 yes
O(4) C(14) C(5) C(4) 0.6(4) 0_555 27_1 5_555 55_5 yes
O(4) C(15) C(16) C(17) 178.6(2) 0_555 27_1 5_555 55_5 yes
O(4) C(15) C(16) C(21) -0.6(4) 0_555 27_1 5_555 55_5 yes
O(5) C(15) O(4) C(14) 0.9(4) 0_555 27_1 5_555 55_5 yes
O(5) C(15) C(16) C(17) -1.6(5) 0_555 27_1 5_555 55_5 yes
O(5) C(15) C(16) C(21) 179.2(3) 0_555 27_1 5_555 55_5 yes
O(6) C(17) C(16) C(15) 1.4(4) 0_555 27_1 5_555 55_5 yes
O(6) C(17) C(16) C(21) -179.4(3) 0_555 27_1 5_555 55_5 yes
O(6) C(17) C(18) C(19) 179.4(3) 0_555 27_1 5_555 55_5 yes
N(1) C(1) C(2) C(3) 1.5(4) 0_555 27_1 5_555 55_5 yes
N(1) C(5) C(4) C(3) -0.4(5) 0_555 27_1 5_555 55_5 yes
C(1) N(1) C(5) C(4) 0.7(4) 0_555 27_1 5_555 55_5 yes
C(1) N(1) C(5) C(14) 180.0(2) 0_555 27_1 5_555 55_5 yes
C(1) C(2) C(3) C(4) -1.2(5) 0_555 27_1 5_555 55_5 yes
C(1) C(6) O(1) C(7) 165.4(2) 0_555 27_1 5_555 55_5 yes
C(2) C(1) N(1) C(5) -1.3(4) 0_555 27_1 5_555 55_5 yes
C(2) C(3) C(4) C(5) 0.7(5) 0_555 27_1 5_555 55_5 yes
C(3) C(2) C(1) C(6) -175.6(3) 0_555 27_1 5_555 55_5 yes
C(3) C(4) C(5) C(14) -179.6(3) 0_555 27_1 5_555 55_5 yes
C(5) N(1) C(1) C(6) 176.1(3) 0_555 27_1 5_555 55_5 yes
C(5) C(14) O(4) C(15) -179.0(2) 0_555 27_1 5_555 55_5 yes
C(6) O(1) C(7) C(8) 176.8(2) 0_555 27_1 5_555 55_5 yes
C(7) C(8) C(9) C(10) 178.7(3) 0_555 27_1 5_555 55_5 yes
C(7) C(8) C(13) C(12) -179.1(3) 0_555 27_1 5_555 55_5 yes
C(8) C(9) C(10) C(11) 0.2(5) 0_555 27_1 5_555 55_5 yes
C(8) C(13) C(12) C(11) 0.7(5) 0_555 27_1 5_555 55_5 yes
C(9) C(8) C(13) C(12) -0.7(5) 0_555 27_1 5_555 55_5 yes
C(9) C(10) C(11) C(12) -0.2(6) 0_555 27_1 5_555 55_5 yes
C(10) C(9) C(8) C(13) 0.2(5) 0_555 27_1 5_555 55_5 yes
C(10) C(11) C(12) C(13) -0.3(6) 0_555 27_1 5_555 55_5 yes
C(14) O(4) C(15) C(16) -179.3(2) 0_555 27_1 5_555 55_5 yes
C(15) C(16) C(17) C(18) -179.5(3) 0_555 27_1 5_555 55_5 yes
C(15) C(16) C(21) C(20) 179.9(3) 0_555 27_1 5_555 55_5 yes
C(16) C(17) C(18) C(19) 0.2(5) 0_555 27_1 5_555 55_5 yes
C(16) C(21) C(20) C(19) -0.9(5) 0_555 27_1 5_555 55_5 yes
C(17) C(16) C(21) C(20) 0.6(5) 0_555 27_1 5_555 55_5 yes
C(17) C(18) C(19) C(20) -0.5(5) 0_555 27_1 5_555 55_5 yes
C(18) C(17) C(16) C(21) -0.3(4) 0_555 27_1 5_555 55_5 yes
C(18) C(19) C(20) C(21) 0.8(5) 0_555 27_1 5_555 55_5 yes
C(18) C(19) C(20) C(21) 0.8(5) 0_555 27_1 5_555 55_5 yes
